data_1511793
loop_
_publ_author_name
'Han, Sang-Don'
'Allen, Joshua L.'
'J\'onsson, Erlendur'
'Johansson, Patrik'
'McOwen, Dennis W.'
'Boyle, Paul D.'
'Henderson, Wesley A.'

_publ_section_title
;
 Solvate Structures and Computational/Spectroscopic Characterization of
 Lithium Difluoro(oxalato)borate (LiDFOB) Electrolytes
;
_journal_issue 11
_journal_name_full 'The Journal of Physical Chemistry C'
_journal_page_first 5521
_journal_paper_doi 10.1021/jp309102c
_journal_volume 117
_journal_year 2013
_chemical_formula_sum 'C6 H4 B F2 Li N2 O4'
_chemical_formula_weight 223.86
_chemical_name_systematic ?
_space_group_IT_number 62
_symmetry_cell_setting orthorhombic
_symmetry_space_group_name_Hall '-P 2ac 2n'
_symmetry_space_group_name_H-M 'P n m a'
_atom_sites_solution_hydrogens geom
_atom_sites_solution_primary direct
_atom_sites_solution_secondary difmap
_audit_creation_method SHELXL-97
_cell_angle_alpha 90.00
_cell_angle_beta 90.00
_cell_angle_gamma 90.00
_cell_formula_units_Z 4
_cell_length_a 8.580(3)
_cell_length_b 7.781(2)
_cell_length_c 13.926(5)
_cell_measurement_reflns_used 9708
_cell_measurement_temperature 110
_cell_measurement_theta_max 37.13
_cell_measurement_theta_min 2.37
_cell_volume 929.7(5)
_computing_cell_refinement SAINT
_computing_data_collection Apex2
_computing_data_reduction SAINT
_computing_molecular_graphics NRCVAX
_computing_publication_material cif2tables.py
_computing_structure_refinement XL
_computing_structure_solution XS
_diffrn_ambient_temperature 110
_diffrn_measured_fraction_theta_full 0.990
_diffrn_measured_fraction_theta_max 0.937
_diffrn_measurement_device_type 'Bruker-Nonius Kappa Axis X8 Apex2'
_diffrn_measurement_method 'omega and phi scans'
_diffrn_radiation_monochromator graphite
_diffrn_radiation_source 'fine-focus sealed tube'
_diffrn_radiation_type MoK\a
_diffrn_radiation_wavelength 0.71073
_diffrn_reflns_av_R_equivalents 0.0253
_diffrn_reflns_av_sigmaI/netI 0.0136
_diffrn_reflns_limit_h_max 15
_diffrn_reflns_limit_h_min -14
_diffrn_reflns_limit_k_max 12
_diffrn_reflns_limit_k_min -13
_diffrn_reflns_limit_l_max 24
_diffrn_reflns_limit_l_min -24
_diffrn_reflns_number 72326
_diffrn_reflns_theta_full 38.49
_diffrn_reflns_theta_max 40.12
_diffrn_reflns_theta_min 3.00
_exptl_absorpt_coefficient_mu 0.152
_exptl_absorpt_correction_T_max 0.9383
_exptl_absorpt_correction_T_min 0.9317
_exptl_absorpt_correction_type multi-scan
_exptl_absorpt_process_details SADABS
_exptl_crystal_colour colourless
_exptl_crystal_density_diffrn 1.599
_exptl_crystal_density_method 'not measured'
_exptl_crystal_description prism
_exptl_crystal_F_000 448
_exptl_crystal_size_max 0.47
_exptl_crystal_size_mid 0.43
_exptl_crystal_size_min 0.43
_refine_diff_density_max 0.545
_refine_diff_density_min -0.221
_refine_diff_density_rms 0.051
_refine_ls_extinction_method none
_refine_ls_goodness_of_fit_ref 1.039
_refine_ls_hydrogen_treatment constr
_refine_ls_matrix_type full
_refine_ls_number_parameters 112
_refine_ls_number_reflns 2859
_refine_ls_number_restraints 0
_refine_ls_restrained_S_all 1.039
_refine_ls_R_factor_all 0.0455
_refine_ls_R_factor_gt 0.0351
_refine_ls_shift/su_max 0.000
_refine_ls_shift/su_mean 0.000
_refine_ls_structure_factor_coef Fsqd
_refine_ls_weighting_details 'calc w=1/[\s^2^(Fo^2^)+(0.0553P)^2^+0.1044P] where P=(Fo^2^+2Fc^2^)/3'
_refine_ls_weighting_scheme calc
_refine_ls_wR_factor_gt 0.0945
_refine_ls_wR_factor_ref 0.1002
_reflns_number_gt 2350
_reflns_number_total 2859
_reflns_threshold_expression >2sigma(I)
_cod_data_source_file jp309102c_si_011.cif
_cod_data_source_block x11170
_cod_database_code 1511793

loop_
_symmetry_equiv_pos_as_xyz
'x, y, z'
'x+1/2, -y+1/2, -z+1/2'
'-x, y+1/2, -z'
'-x+1/2, -y, z+1/2'
'-x, -y, -z'
'-x-1/2, y-1/2, z-1/2'
'x, -y-1/2, z'
'x-1/2, y, -z-1/2'

loop_
_atom_site_label
_atom_site_type_symbol
_atom_site_fract_x
_atom_site_fract_y
_atom_site_fract_z
_atom_site_U_iso_or_equiv
_atom_site_adp_type
_atom_site_occupancy
_atom_site_symmetry_multiplicity
_atom_site_calc_flag
_atom_site_refinement_flags
_atom_site_disorder_group
Li1 Li 0.72667(18) 0.7500 0.26769(10) 0.0211(3) Uani 1 2 d S .
B1 B 0.49351(10) 0.7500 -0.06023(5) 0.01667(13) Uani 1 2 d S .
F1 F 0.46627(5) 0.89532(5) -0.11283(3) 0.02631(9) Uani 1 1 d . .
O1 O 0.65735(7) 0.7500 -0.02113(4) 0.01979(11) Uani 1 2 d S .
O2 O 0.39328(6) 0.7500 0.02805(4) 0.01796(10) Uani 1 2 d S .
O3 O 0.76293(6) 0.7500 0.12656(4) 0.02087(11) Uani 1 2 d S .
O4 O 0.44192(7) 0.7500 0.18756(4) 0.01924(11) Uani 1 2 d S .
C1 C 0.65199(8) 0.7500 0.07224(5) 0.01580(11) Uani 1 2 d S .
C2 C 0.48175(8) 0.7500 0.10429(5) 0.01474(11) Uani 1 2 d S .
N1 N 0.6316(8) 0.5245(7) 0.3209(3) 0.0257(5) Uani 0.50 1 d P -1
C3 C 0.53286(15) 0.43353(17) 0.33791(12) 0.0242(2) Uani 0.50 1 d P -1
C4 C 0.40293(14) 0.31885(17) 0.36015(15) 0.0368(3) Uani 0.50 1 d P -1
H4A H 0.3606 0.2715 0.2995 0.044 Uiso 0.50 1 calc PR -1
H4B H 0.3191 0.3859 0.3915 0.044 Uiso 0.50 1 calc PR -1
C5 C 0.45008(14) 0.16954(15) 0.42623(11) 0.0288(2) Uani 0.50 1 d P -1
H5A H 0.5034 0.2158 0.4837 0.035 Uiso 0.50 1 calc PR -1
H5B H 0.3553 0.1081 0.4479 0.035 Uiso 0.50 1 calc PR -1
C6 C 0.55350(14) 0.04892(16) 0.37713(12) 0.0222(2) Uani 0.50 1 d P -1
N2 N 0.6324(7) -0.0468(7) 0.3377(3) 0.0247(5) Uani 0.50 1 d P -1

loop_
_atom_site_aniso_label
_atom_site_aniso_U_11
_atom_site_aniso_U_22
_atom_site_aniso_U_33
_atom_site_aniso_U_23
_atom_site_aniso_U_13
_atom_site_aniso_U_12
Li1 0.0258(6) 0.0201(6) 0.0174(6) 0.000 0.0000(5) 0.000
B1 0.0201(3) 0.0160(3) 0.0139(3) 0.000 -0.0032(2) 0.000
F1 0.0353(2) 0.02189(17) 0.02171(16) 0.00823(12) -0.00605(13) -0.00007(13)
O1 0.0180(2) 0.0283(3) 0.0131(2) 0.000 0.00016(16) 0.000
O2 0.0158(2) 0.0232(2) 0.0149(2) 0.000 -0.00296(15) 0.000
O3 0.0163(2) 0.0283(3) 0.0180(2) 0.000 -0.00410(17) 0.000
O4 0.0228(2) 0.0211(2) 0.0139(2) 0.000 0.00156(16) 0.000
C1 0.0160(2) 0.0169(2) 0.0145(2) 0.000 -0.00135(19) 0.000
C2 0.0158(2) 0.0145(2) 0.0139(2) 0.000 -0.00159(19) 0.000
N1 0.0307(7) 0.0214(12) 0.0251(12) 0.0026(7) -0.0052(9) -0.0017(8)
C3 0.0233(5) 0.0192(5) 0.0300(6) 0.0025(5) -0.0015(5) 0.0026(4)
C4 0.0168(4) 0.0219(5) 0.0715(11) 0.0071(6) 0.0021(5) 0.0010(4)
C5 0.0246(5) 0.0188(5) 0.0432(7) 0.0018(4) 0.0128(5) 0.0014(4)
C6 0.0205(5) 0.0180(4) 0.0280(6) -0.0008(4) -0.0014(4) -0.0002(3)
N2 0.0234(6) 0.0200(12) 0.0306(16) -0.0063(9) -0.0057(10) 0.0035(7)

loop_
_atom_type_symbol
_atom_type_description
_atom_type_scat_dispersion_real
_atom_type_scat_dispersion_imag
_atom_type_scat_source
C C 0.0033 0.0016 'International Tables Vol C Tables 4.2.6.8 and 6.1.1.4'
H H 0.0000 0.0000 'International Tables Vol C Tables 4.2.6.8 and 6.1.1.4'
B B 0.0013 0.0007 'International Tables Vol C Tables 4.2.6.8 and 6.1.1.4'
F F 0.0171 0.0103 'International Tables Vol C Tables 4.2.6.8 and 6.1.1.4'
Li Li -0.0003 0.0001 'International Tables Vol C Tables 4.2.6.8 and 6.1.1.4'
N N 0.0061 0.0033 'International Tables Vol C Tables 4.2.6.8 and 6.1.1.4'
O O 0.0106 0.0060 'International Tables Vol C Tables 4.2.6.8 and 6.1.1.4'

loop_
_geom_angle_atom_site_label_1
_geom_angle_atom_site_label_2
_geom_angle_atom_site_label_3
_geom_angle
_geom_angle_site_symmetry_1
_geom_angle_site_symmetry_3
O4 Li1 O3 99.65(7) 2_565 .
O4 Li1 N2 102.97(17) 2_565 1_565
O3 Li1 N2 122.53(10) . 1_565
O4 Li1 N2 102.97(17) 2_565 7_565
O3 Li1 N2 122.53(11) . 7_565
N2 Li1 N2 102.6(3) 1_565 7_565
O4 Li1 N1 105.00(18) 2_565 7_575
O3 Li1 N1 114.49(11) . 7_575
N2 Li1 N1 8.06(18) 1_565 7_575
N2 Li1 N1 109.38(10) 7_565 7_575
O4 Li1 N1 105.00(18) 2_565 .
O3 Li1 N1 114.49(11) . .
N2 Li1 N1 109.38(10) 1_565 .
N2 Li1 N1 8.06(18) 7_565 .
N1 Li1 N1 115.8(3) 7_575 .
F1 B1 F1 111.56(7) 7_575 .
F1 B1 O2 109.94(5) 7_575 .
F1 B1 O2 109.94(5) . .
F1 B1 O1 110.66(4) 7_575 .
F1 B1 O1 110.66(4) . .
O2 B1 O1 103.80(6) . .
C1 O1 B1 109.14(6) . .
C2 O2 B1 109.46(6) . .
C1 O3 Li1 119.48(7) . .
C2 O4 Li1 125.07(6) . 2_465
O3 C1 O1 126.45(7) . .
O3 C1 C2 124.53(6) . .
O1 C1 C2 109.02(6) . .
O4 C2 O2 128.02(7) . .
O4 C2 C1 123.41(6) . .
O2 C2 C1 108.57(6) . .
C3 N1 Li1 154.3(5) . .
N1 C3 C4 178.8(3) . .
C3 C4 C5 112.83(11) . .
C3 C4 H4A 109.0 . .
C5 C4 H4A 109.0 . .
C3 C4 H4B 109.0 . .
C5 C4 H4B 109.0 . .
H4A C4 H4B 107.8 . .
C6 C5 C4 111.43(13) . .
C6 C5 H5A 109.3 . .
C4 C5 H5A 109.3 . .
C6 C5 H5B 109.3 . .
C4 C5 H5B 109.3 . .
H5A C5 H5B 108.0 . .
N2 C6 C5 178.8(3) . .
C6 N2 Li1 166.7(5) . 1_545

loop_
_geom_bond_atom_site_label_1
_geom_bond_atom_site_label_2
_geom_bond_distance
_geom_bond_site_symmetry_2
Li1 O3 1.9898(17) .
Li1 O4 1.9490(17) 2_565
Li1 N2 2.026(6) 1_565
Li1 N2 2.026(6) 7_565
Li1 N1 2.072(6) 7_575
Li1 N1 2.072(6) .
B1 F1 1.3675(6) 7_575
B1 F1 1.3675(6) .
B1 O2 1.5003(10) .
B1 O1 1.5075(11) .
O1 C1 1.3010(10) .
O2 C2 1.3051(9) .
O3 C1 1.2159(9) .
O4 C2 1.2090(9) .
O4 Li1 1.9490(17) 2_465
C1 C2 1.5272(11) .
N1 C3 1.129(6) .
C3 C4 1.4611(19) .
C4 C5 1.536(2) .
C4 H4A 0.9900 .
C4 H4B 0.9900 .
C5 C6 1.4614(17) .
C5 H5A 0.9900 .
C5 H5B 0.9900 .
C6 N2 1.147(6) .
N2 Li1 2.026(6) 1_545

loop_
_geom_torsion_atom_site_label_1
_geom_torsion_atom_site_label_2
_geom_torsion_atom_site_label_3
_geom_torsion_atom_site_label_4
_geom_torsion
_geom_torsion_site_symmetry_1
_geom_torsion_site_symmetry_4
F1 B1 O1 C1 -117.90(5) 7_575 .
F1 B1 O1 C1 117.90(5) . .
O2 B1 O1 C1 0.0 . .
F1 B1 O2 C2 118.40(4) 7_575 .
F1 B1 O2 C2 -118.40(4) . .
O1 B1 O2 C2 0.0 . .
O4 Li1 O3 C1 180.0 2_565 .
N2 Li1 O3 C1 -67.8(2) 1_565 .
N2 Li1 O3 C1 67.8(2) 7_565 .
N1 Li1 O3 C1 -68.5(2) 7_575 .
N1 Li1 O3 C1 68.5(2) . .
Li1 O3 C1 O1 180.0 . .
Li1 O3 C1 C2 0.0 . .
B1 O1 C1 O3 180.0 . .
B1 O1 C1 C2 0.0 . .
Li1 O4 C2 O2 0.0 2_465 .
Li1 O4 C2 C1 180.0 2_465 .
B1 O2 C2 O4 180.0 . .
B1 O2 C2 C1 0.0 . .
O3 C1 C2 O4 0.0 . .
O1 C1 C2 O4 180.0 . .
O3 C1 C2 O2 180.0 . .
O1 C1 C2 O2 0.0 . .
O4 Li1 N1 C3 168.9(7) 2_565 .
O3 Li1 N1 C3 -82.9(7) . .
N2 Li1 N1 C3 59.0(7) 1_565 .
N2 Li1 N1 C3 92(3) 7_565 .
N1 Li1 N1 C3 53.6(8) 7_575 .
Li1 N1 C3 C4 -28(15) . .
N1 C3 C4 C5 -140(14) . .
C3 C4 C5 C6 -68.68(17) . .
C4 C5 C6 N2 -74(12) . .
C5 C6 N2 Li1 -32(12) . 1_545
